data_2227353
loop_
_publ_author_name
'Eshtiagh-Hosseini, Hossein'
'Alfi, Nafiseh'
'Mirzaei, Masoud'
'Fanwick, Philip'
'Fanwick, Phillip E.'

_publ_section_title
;
 Di-\m-hydroxido-bis[aqua(pyridine-2,6-dicarboxylato)iron(III)]
 monohydrate
;
_journal_coeditor_code CV2763
_journal_issue 11
_journal_name_full 'Acta Crystallographica Section E'
_journal_page_first m1450
_journal_paper_doi 10.1107/S1600536810041966
_journal_volume 66
_journal_year 2010
_chemical_formula_iupac '[Fe2 (O H)2 (C7 H3 N O4)2 (H2 O2)2], H2 O'
_chemical_formula_moiety 'C14 H12 Fe2 N2 O12, H2 O'
_chemical_formula_sum 'C14 H14 Fe2 N2 O13'
_chemical_formula_weight 529.97
_chemical_name_systematic
;
Di-\m-hydroxido-bis[aqua(pyridine-2,6-dicarboxylato)iron(III)] monohydrate
;
_space_group_IT_number 14
_symmetry_cell_setting monoclinic
_symmetry_space_group_name_Hall '-P 2ybc'
_symmetry_space_group_name_H-M 'P 1 21/c 1'
_atom_type_scat_source 'International Tables for Crystallography (Vol C)'
_cell_angle_alpha 90.00
_cell_angle_beta 90.099(7)
_cell_angle_gamma 90.00
_cell_formula_units_Z 4
_cell_length_a 11.4786(11)
_cell_length_b 21.7080(16)
_cell_length_c 7.3291(6)
_cell_measurement_reflns_used 2932
_cell_measurement_temperature 150.0(2)
_cell_measurement_theta_max 63
_cell_measurement_theta_min 2
_cell_volume 1826.2(3)
_computing_cell_refinement 'DENZO/SCALEPACK (Otwinowski & Minor, 1997)'
_computing_data_collection 'CrystalClear (Rigaku, 2001)'
_computing_data_reduction 'DENZO/SCALEPACK (Otwinowski & Minor, 1997)'
_computing_molecular_graphics
;
ORTEPII (Johnson, 1976) and PLATON (Spek, 2009)
;
_computing_publication_material 'SHELXL97 (Sheldrick, 2008)'
_computing_structure_refinement 'SHELX97 (Sheldrick, 2008)'
_computing_structure_solution
;
charge flipping (Oszl\'anyi & S\"ut\>o, 2004) implemented in PLATON (Spek,
2009)
;
_diffrn_ambient_temperature 150.0(2)
_diffrn_measured_fraction_theta_full 0.9470
_diffrn_measured_fraction_theta_max 0.9470
_diffrn_measurement_device_type 'Rigaku Rapid II'
_diffrn_measurement_method \w
_diffrn_radiation_monochromator 'confocal optics'
_diffrn_radiation_type CU-K\a
_diffrn_radiation_wavelength 1.54184
_diffrn_reflns_av_R_equivalents 0.0480
_diffrn_reflns_av_sigmaI/netI 0.0184
_diffrn_reflns_limit_h_max 12
_diffrn_reflns_limit_h_min -11
_diffrn_reflns_limit_k_max 0
_diffrn_reflns_limit_k_min -25
_diffrn_reflns_limit_l_max 8
_diffrn_reflns_limit_l_min 0
_diffrn_reflns_number 14275
_diffrn_reflns_theta_full 63.3
_diffrn_reflns_theta_max 63.25
_diffrn_reflns_theta_min 2.04
_diffrn_standards_number 0
_exptl_absorpt_coefficient_mu 13.534
_exptl_absorpt_correction_T_max 0.1504
_exptl_absorpt_correction_T_min 0.1197
_exptl_absorpt_correction_type multi-scan
_exptl_absorpt_process_details '(SCALEPACK; Otwinowski & Minor, 1997)'
_exptl_crystal_colour orange
_exptl_crystal_density_diffrn 1.927
_exptl_crystal_density_method 'not measured'
_exptl_crystal_description chunk
_exptl_crystal_F_000 1072
_exptl_crystal_size_max 0.20
_exptl_crystal_size_mid 0.20
_exptl_crystal_size_min 0.14
_refine_diff_density_max 0.97
_refine_diff_density_min -0.76
_refine_ls_extinction_method none
_refine_ls_goodness_of_fit_ref 1.073
_refine_ls_hydrogen_treatment mixed
_refine_ls_matrix_type full
_refine_ls_number_parameters 311
_refine_ls_number_reflns 2831
_refine_ls_number_restraints 0
_refine_ls_R_factor_all 0.059
_refine_ls_R_factor_gt 0.057
_refine_ls_shift/su_max 0.000
_refine_ls_structure_factor_coef Fsqd
_refine_ls_weighting_details 'w=1/[\s^2^(Fo^2^)+(0.1304P)^2^+0.6186P] where P=(Fo^2^+2Fc^2^)/3'
_refine_ls_weighting_scheme calc
_refine_ls_wR_factor_gt 0.149
_refine_ls_wR_factor_ref 0.153
_reflns_number_gt 2695
_reflns_number_total 2831
_reflns_threshold_expression I>2\s(I)
_cod_data_source_file cv2763.cif
_cod_data_source_block I
_cod_original_sg_symbol_H-M 'P 21/c'
_cod_database_code 2227353
_cod_database_fobs_code 2227353

loop_
_symmetry_equiv_pos_as_xyz
'x, y, z'
'-x, y+1/2, -z+1/2'
'-x, -y, -z'
'x, -y-1/2, z-1/2'

loop_
_atom_site_label
_atom_site_fract_x
_atom_site_fract_y
_atom_site_fract_z
_atom_site_U_iso_or_equiv
_atom_site_adp_type
_atom_site_calc_flag
_atom_site_refinement_flags
_atom_site_occupancy
_atom_site_disorder_assembly
_atom_site_disorder_group
Fe1 0.63100(5) 0.12044(2) 0.72067(7) 0.0080(3) Uani d . 1 . .
Fe2 0.89320(5) 0.11910(2) 0.79919(7) 0.0082(3) Uani d . 1 . .
O1 0.7813(3) 0.11982(10) 0.5976(4) 0.0131(7) Uani d . 1 . .
O2 0.7419(3) 0.11662(10) 0.9247(4) 0.0111(6) Uani d . 1 . .
O11 0.6011(2) 0.02831(10) 0.6877(3) 0.0135(6) Uani d . 1 . .
O12 0.4819(2) -0.05113(9) 0.7494(3) 0.0161(6) Uani d . 1 . .
O13 0.57708(19) 0.20747(9) 0.8073(3) 0.0115(5) Uani d . 1 . .
O14 0.4320(2) 0.26115(10) 0.9362(3) 0.0186(6) Uani d . 1 . .
O15 0.5550(2) 0.14072(12) 0.4813(3) 0.0159(6) Uani d . 1 . .
O1W 0.7628(2) 0.19217(14) 0.2554(3) 0.0220(7) Uani d . 1 . .
O22 1.0531(2) -0.04764(10) 0.7153(3) 0.0163(6) Uani d . 1 . .
O23 0.9419(2) 0.20979(9) 0.7383(3) 0.0133(5) Uani d . 1 . .
O24 1.0833(2) 0.26950(10) 0.6214(3) 0.0191(6) Uani d . 1 . .
O25 0.9767(2) 0.13003(13) 1.0362(4) 0.0150(6) Uani d . 1 . .
O221 0.9281(2) 0.02666(10) 0.8040(3) 0.0118(5) Uani d . 1 . .
N11 0.4717(2) 0.10535(13) 0.8448(4) 0.0076(6) Uani d . 1 . .
N21 1.0478(3) 0.11096(12) 0.6582(4) 0.0091(7) Uani d . 1 . .
C12 0.4279(3) 0.04863(14) 0.8479(4) 0.0109(7) Uani d . 1 . .
C13 0.3222(3) 0.03599(14) 0.9274(4) 0.0123(7) Uani d . 1 . .
C14 0.2600(3) 0.08500(16) 1.0037(4) 0.0164(8) Uani d . 1 . .
C15 0.3062(3) 0.14464(15) 0.9951(4) 0.0154(8) Uani d . 1 . .
C16 0.4128(3) 0.15301(15) 0.9138(4) 0.0111(7) Uani d . 1 . .
C17 0.5088(3) 0.00355(14) 0.7540(4) 0.0110(7) Uani d . 1 . .
C18 0.4780(3) 0.21304(14) 0.8853(4) 0.0116(7) Uani d . 1 . .
C22 1.0924(3) 0.05521(14) 0.6318(4) 0.0100(7) Uani d . 1 . .
C23 1.1952(3) 0.04648(15) 0.5364(4) 0.0131(7) Uani d . 1 . .
C24 1.2517(3) 0.09854(16) 0.4704(4) 0.0156(8) Uani d . 1 . .
C25 1.2059(3) 0.15709(15) 0.5038(4) 0.0149(7) Uani d . 1 . .
C26 1.1027(3) 0.16140(14) 0.5996(4) 0.0100(7) Uani d . 1 . .
C27 1.0193(3) 0.00617(14) 0.7233(4) 0.0110(7) Uani d . 1 . .
C28 1.0388(3) 0.21935(14) 0.6557(4) 0.0125(7) Uani d . 1 . .
H1 0.799(5) 0.132(2) 0.514(8) 0.026(14) Uiso d . 1 . .
H2 0.724(5) 0.132(2) 1.007(8) 0.032(15) Uiso d . 1 . .
H13 0.2930 -0.0039 0.9304 0.015 Uiso calc R 1 . .
H14 0.1886 0.0780 1.0597 0.020 Uiso calc R 1 . .
H15 0.2656 0.1779 1.0435 0.019 Uiso calc R 1 . .
H23 1.2253 0.0072 0.5172 0.016 Uiso calc R 1 . .
H24 1.3201 0.0944 0.4037 0.019 Uiso calc R 1 . .
H25 1.2440 0.1923 0.4627 0.018 Uiso calc R 1 . .
H151 0.539(4) 0.111(2) 0.414(7) 0.028(12) Uiso d . 1 . .
H152 0.522(4) 0.173(2) 0.474(6) 0.041(14) Uiso d . 1 . .
H1W1 0.817(4) 0.2200(19) 0.255(6) 0.025(11) Uiso d . 1 . .
H1W2 0.704(4) 0.217(2) 0.262(6) 0.042(15) Uiso d . 1 . .
H251 1.006(4) 0.161(2) 1.063(6) 0.039(14) Uiso d . 1 . .
H252 0.973(5) 0.106(2) 1.101(8) 0.047 Uiso d . 1 . .

loop_
_atom_site_aniso_label
_atom_site_aniso_U_11
_atom_site_aniso_U_22
_atom_site_aniso_U_33
_atom_site_aniso_U_12
_atom_site_aniso_U_13
_atom_site_aniso_U_23
Fe1 0.0075(4) 0.0056(4) 0.0109(4) 0.00088(17) 0.0042(2) -0.00093(16)
Fe2 0.0078(4) 0.0058(4) 0.0108(4) -0.00005(17) 0.0047(2) 0.00054(16)
O1 0.0074(17) 0.0223(15) 0.0096(14) -0.0017(9) 0.0030(11) 0.0039(9)
O2 0.0066(16) 0.0154(14) 0.0114(14) 0.0015(9) 0.0032(11) -0.0035(9)
O11 0.0179(15) 0.0068(11) 0.0158(12) 0.0024(9) 0.0035(10) -0.0009(8)
O12 0.0242(15) 0.0072(12) 0.0170(11) -0.0010(9) -0.0031(10) -0.0016(8)
O13 0.0120(14) 0.0062(11) 0.0164(11) -0.0011(9) 0.0047(9) -0.0019(8)
O14 0.0146(14) 0.0089(11) 0.0323(14) 0.0016(9) 0.0049(10) -0.0058(9)
O15 0.0231(16) 0.0076(13) 0.0169(13) 0.0073(11) -0.0031(10) -0.0043(10)
O1W 0.0215(18) 0.0158(15) 0.0288(16) -0.0023(11) 0.0084(12) -0.0012(9)
O22 0.0270(16) 0.0077(12) 0.0141(11) 0.0037(9) 0.0041(10) 0.0003(8)
O23 0.0142(14) 0.0062(11) 0.0195(12) 0.0031(9) 0.0070(10) 0.0022(8)
O24 0.0188(15) 0.0076(11) 0.0309(13) -0.0019(10) 0.0039(10) 0.0052(10)
O25 0.0210(16) 0.0102(12) 0.0138(13) -0.0068(11) 0.0003(11) 0.0020(9)
O221 0.0129(14) 0.0061(11) 0.0164(11) -0.0010(9) 0.0046(9) -0.0012(8)
N11 0.0020(16) 0.0097(13) 0.0111(14) 0.0001(11) 0.0014(11) -0.0024(11)
N21 0.0082(18) 0.0089(14) 0.0103(14) -0.0002(11) 0.0013(12) 0.0023(10)
C12 0.0107(19) 0.0116(16) 0.0104(15) -0.0015(13) -0.0023(13) -0.0011(12)
C13 0.0108(19) 0.0107(15) 0.0155(15) -0.0052(13) -0.0020(13) 0.0038(12)
C14 0.011(2) 0.0233(18) 0.0154(16) -0.0001(14) 0.0020(13) 0.0030(13)
C15 0.016(2) 0.0147(17) 0.0157(16) 0.0010(14) 0.0053(14) -0.0016(13)
C16 0.012(2) 0.0105(16) 0.0104(15) 0.0042(13) 0.0022(13) -0.0016(12)
C17 0.0147(19) 0.0079(16) 0.0106(13) 0.0013(13) -0.0023(13) 0.0018(12)
C18 0.011(2) 0.0104(16) 0.0135(15) -0.0002(13) 0.0005(13) -0.0014(12)
C22 0.010(2) 0.0086(15) 0.0114(15) 0.0008(13) 0.0015(12) -0.0025(12)
C23 0.014(2) 0.0128(16) 0.0123(16) 0.0013(13) -0.0007(13) -0.0026(12)
C24 0.010(2) 0.0244(18) 0.0128(15) -0.0009(15) 0.0055(13) -0.0027(14)
C25 0.015(2) 0.0134(16) 0.0163(16) -0.0044(14) 0.0041(14) 0.0026(13)
C26 0.0128(19) 0.0079(15) 0.0093(14) 0.0006(13) 0.0013(13) 0.0021(12)
C27 0.015(2) 0.0106(16) 0.0078(15) 0.0011(13) 0.0004(12) 0.0014(12)
C28 0.015(2) 0.0090(16) 0.0141(15) -0.0010(13) 0.0028(14) 0.0011(12)

loop_
_atom_type_symbol
Fe
Cl
O
N
C
H

loop_
_geom_angle_atom_site_label_1
_geom_angle_atom_site_label_2
_geom_angle_atom_site_label_3
_geom_angle_site_symmetry_1
_geom_angle_site_symmetry_2
_geom_angle_site_symmetry_3
_geom_angle
_geom_angle_publ_flag
O1 Fe1 O2 . . . 77.23(13) ?
O1 Fe1 O15 . . . 88.89(11) ?
O2 Fe1 O15 . . . 162.77(11) ?
O1 Fe1 O11 . . . 94.99(9) ?
O2 Fe1 O11 . . . 99.04(9) ?
O15 Fe1 O11 . . . 92.22(10) ?
O1 Fe1 N11 . . . 170.43(11) ?
O2 Fe1 N11 . . . 103.34(12) ?
O15 Fe1 N11 . . . 92.06(11) ?
O11 Fe1 N11 . . . 75.46(10) ?
O1 Fe1 O13 . . . 114.22(9) ?
O2 Fe1 O13 . . . 89.93(9) ?
O15 Fe1 O13 . . . 86.48(9) ?
O11 Fe1 O13 . . . 150.70(9) ?
N11 Fe1 O13 . . . 75.34(10) ?
O1 Fe2 O2 . . . 76.95(14) ?
O1 Fe2 O25 . . . 165.85(12) ?
O2 Fe2 O25 . . . 91.08(12) ?
O1 Fe2 O221 . . . 98.57(9) ?
O2 Fe2 O221 . . . 97.93(9) ?
O25 Fe2 O221 . . . 90.46(10) ?
O1 Fe2 N21 . . . 100.77(12) ?
O2 Fe2 N21 . . . 173.12(11) ?
O25 Fe2 N21 . . . 91.96(11) ?
O221 Fe2 N21 . . . 75.88(10) ?
O1 Fe2 O23 . . . 90.39(10) ?
O2 Fe2 O23 . . . 111.18(9) ?
O25 Fe2 O23 . . . 86.90(10) ?
O221 Fe2 O23 . . . 150.80(10) ?
N21 Fe2 O23 . . . 75.16(10) ?
Fe1 O1 Fe2 . . . 103.38(14) ?
Fe1 O1 H1 . . . 132(4) ?
Fe2 O1 H1 . . . 118(4) ?
Fe1 O2 Fe2 . . . 102.37(13) ?
Fe1 O2 H2 . . . 116(4) ?
Fe2 O2 H2 . . . 129(4) ?
C17 O11 Fe1 . . . 120.21(19) ?
C18 O13 Fe1 . . . 119.0(2) ?
Fe1 O15 H151 . . . 117(3) ?
Fe1 O15 H152 . . . 117(3) ?
H151 O15 H152 . . . 123(5) ?
H1W1 O1W H1W2 . . . 97(5) ?
C28 O23 Fe2 . . . 118.9(2) ?
Fe2 O25 H251 . . . 122(3) ?
Fe2 O25 H252 . . . 118(5) ?
H251 O25 H252 . . . 120(6) ?
C27 O221 Fe2 . . . 119.46(19) ?
C12 N11 C16 . . . 121.3(3) ?
C12 N11 Fe1 . . . 119.2(2) ?
C16 N11 Fe1 . . . 119.5(2) ?
C22 N21 C26 . . . 121.2(3) ?
C22 N21 Fe2 . . . 118.9(2) ?
C26 N21 Fe2 . . . 119.8(2) ?
N11 C12 C13 . . . 121.7(3) ?
N11 C12 C17 . . . 111.0(3) ?
C13 C12 C17 . . . 127.3(3) ?
C12 C13 C14 . . . 118.0(3) ?
C12 C13 H13 . . . 121.00 ?
C14 C13 H13 . . . 121.00 ?
C13 C14 C15 . . . 119.5(3) ?
C13 C14 H14 . . . 120.30 ?
C15 C14 H14 . . . 120.30 ?
C16 C15 C14 . . . 118.6(3) ?
C16 C15 H15 . . . 120.70 ?
C14 C15 H15 . . . 120.70 ?
N11 C16 C15 . . . 120.9(3) ?
N11 C16 C18 . . . 111.3(3) ?
C15 C16 C18 . . . 127.8(3) ?
O12 C17 O11 . . . 127.0(3) ?
O12 C17 C12 . . . 118.9(3) ?
O11 C17 C12 . . . 114.1(3) ?
O14 C18 O13 . . . 126.8(3) ?
O14 C18 C16 . . . 118.4(3) ?
O13 C18 C16 . . . 114.8(3) ?
N21 C22 C23 . . . 121.8(3) ?
N21 C22 C27 . . . 111.2(3) ?
C23 C22 C27 . . . 126.9(3) ?
C22 C23 C24 . . . 117.5(3) ?
C22 C23 H23 . . . 121.20 ?
C24 C23 H23 . . . 121.20 ?
C23 C24 C25 . . . 120.2(3) ?
C23 C24 H24 . . . 119.90 ?
C25 C24 H24 . . . 119.90 ?
C26 C25 C24 . . . 118.3(3) ?
C26 C25 H25 . . . 120.90 ?
C24 C25 H25 . . . 120.90 ?
N21 C26 C25 . . . 120.9(3) ?
N21 C26 C28 . . . 111.4(3) ?
C25 C26 C28 . . . 127.7(3) ?
O22 C27 O221 . . . 127.4(3) ?
O22 C27 C22 . . . 118.1(3) ?
O221 C27 C22 . . . 114.5(3) ?
O24 C28 O23 . . . 126.9(3) ?
O24 C28 C26 . . . 118.6(3) ?
O23 C28 C26 . . . 114.5(3) ?

loop_
_geom_bond_atom_site_label_1
_geom_bond_atom_site_label_2
_geom_bond_site_symmetry_1
_geom_bond_site_symmetry_2
_geom_bond_distance
_geom_bond_publ_flag
Fe1 O1 . . 1.948(3) ?
Fe1 O2 . . 1.964(3) ?
Fe1 O15 . . 2.007(2) ?
Fe1 O11 . . 2.043(2) ?
Fe1 N11 . . 2.070(3) ?
Fe1 O13 . . 2.087(2) ?
Fe2 O1 . . 1.956(3) ?
Fe2 O2 . . 1.967(3) ?
Fe2 O25 . . 1.997(3) ?
Fe2 O221 . . 2.047(2) ?
Fe2 N21 . . 2.063(3) ?
Fe2 O23 . . 2.095(2) ?
O1 H1 . . 0.70(5) ?
O2 H2 . . 0.72(5) ?
O11 C17 . . 1.285(4) ?
O12 C17 . . 1.227(4) ?
O13 C18 . . 1.280(4) ?
O14 C18 . . 1.229(4) ?
O15 H151 . . 0.82(5) ?
O15 H152 . . 0.80(5) ?
O1W H1W1 . . 0.87(4) ?
O1W H1W2 . . 0.87(5) ?
O22 C27 . . 1.232(4) ?
O23 C28 . . 1.284(4) ?
O24 C28 . . 1.229(4) ?
O25 H251 . . 0.77(5) ?
O25 H252 . . 0.71(5) ?
O221 C27 . . 1.283(4) ?
N11 C12 . . 1.330(4) ?
N11 C16 . . 1.336(4) ?
N21 C22 . . 1.328(4) ?
N21 C26 . . 1.335(4) ?
C12 C13 . . 1.375(5) ?
C12 C17 . . 1.515(4) ?
C13 C14 . . 1.398(5) ?
C13 H13 . . 0.9300 ?
C14 C15 . . 1.400(5) ?
C14 H14 . . 0.9300 ?
C15 C16 . . 1.374(5) ?
C15 H15 . . 0.9300 ?
C16 C18 . . 1.517(4) ?
C22 C23 . . 1.385(5) ?
C22 C27 . . 1.513(4) ?
C23 C24 . . 1.390(5) ?
C23 H23 . . 0.9300 ?
C24 C25 . . 1.397(5) ?
C24 H24 . . 0.9300 ?
C25 C26 . . 1.382(5) ?
C25 H25 . . 0.9300 ?
C26 C28 . . 1.514(4) ?

loop_
_geom_hbond_atom_site_label_D
_geom_hbond_atom_site_label_H
_geom_hbond_atom_site_label_A
_geom_hbond_site_symmetry_D
_geom_hbond_site_symmetry_A
_geom_hbond_distance_DH
_geom_hbond_distance_HA
_geom_hbond_distance_DA
_geom_hbond_angle_DHA
_geom_hbond_publ_flag
O1 H1 O1W . . 0.70(5) 2.34(5) 2.966(3) 151(5) yes
O2 H2 O1W . 1_556 0.72(5) 2.28(5) 2.936(3) 151(5) yes
O15 H151 O12 . 3_656 0.83(5) 1.78(5) 2.611(5) 173(5) yes
O15 H152 O14 . 4_565 0.80(4) 1.79(4) 2.577(4) 171(5) yes
O25 H251 O24 . 4_566 0.78(4) 1.80(4) 2.577(4) 176(5) yes
O25 H252 O22 . 3_757 0.71(5) 1.87(5) 2.576(5) 173(6) yes
O1W H1W1 O23 . 4_565 0.87(4) 2.10(4) 2.962(4) 176(4) yes
O1W H1W2 O13 . 4_565 0.87(5) 2.22(4) 3.072(4) 169(4) yes

loop_
_geom_torsion_atom_site_label_1
_geom_torsion_atom_site_label_2
_geom_torsion_atom_site_label_3
_geom_torsion_atom_site_label_4
_geom_torsion_site_symmetry_1
_geom_torsion_site_symmetry_2
_geom_torsion_site_symmetry_3
_geom_torsion_site_symmetry_4
_geom_torsion
_geom_torsion_publ_flag
O2 Fe1 O1 Fe2 . . . . -2.02(11) ?
O15 Fe1 O1 Fe2 . . . . 167.69(12) ?
O11 Fe1 O1 Fe2 . . . . -100.17(11) ?
N11 Fe1 O1 Fe2 . . . . -96.5(6) ?
O13 Fe1 O1 Fe2 . . . . 82.06(12) ?
O2 Fe2 O1 Fe1 . . . . 2.02(11) ?
O25 Fe2 O1 Fe1 . . . . -30.9(5) ?
O221 Fe2 O1 Fe1 . . . . 98.23(11) ?
N21 Fe2 O1 Fe1 . . . . 175.38(10) ?
O23 Fe2 O1 Fe1 . . . . -109.66(10) ?
O1 Fe1 O2 Fe2 . . . . 2.00(11) ?
O15 Fe1 O2 Fe2 . . . . -35.1(4) ?
O11 Fe1 O2 Fe2 . . . . 95.11(10) ?
N11 Fe1 O2 Fe2 . . . . 172.19(10) ?
O13 Fe1 O2 Fe2 . . . . -112.90(10) ?
O1 Fe2 O2 Fe1 . . . . -1.99(11) ?
O25 Fe2 O2 Fe1 . . . . 170.38(11) ?
O221 Fe2 O2 Fe1 . . . . -99.01(10) ?
N21 Fe2 O2 Fe1 . . . . -73.4(9) ?
O23 Fe2 O2 Fe1 . . . . 83.29(12) ?
O1 Fe1 O11 C17 . . . . 177.9(2) ?
O2 Fe1 O11 C17 . . . . 100.1(2) ?
O15 Fe1 O11 C17 . . . . -93.0(2) ?
N11 Fe1 O11 C17 . . . . -1.5(2) ?
O13 Fe1 O11 C17 . . . . -6.3(3) ?
O1 Fe1 O13 C18 . . . . 178.2(2) ?
O2 Fe1 O13 C18 . . . . -105.9(2) ?
O15 Fe1 O13 C18 . . . . 91.0(2) ?
O11 Fe1 O13 C18 . . . . 2.7(3) ?
N11 Fe1 O13 C18 . . . . -2.1(2) ?
O1 Fe2 O23 C28 . . . . -103.7(2) ?
O2 Fe2 O23 C28 . . . . -179.9(2) ?
O25 Fe2 O23 C28 . . . . 90.2(2) ?
O221 Fe2 O23 C28 . . . . 4.8(3) ?
N21 Fe2 O23 C28 . . . . -2.7(2) ?
O1 Fe2 O221 C27 . . . . 97.8(2) ?
O2 Fe2 O221 C27 . . . . 175.7(2) ?
O25 Fe2 O221 C27 . . . . -93.1(2) ?
N21 Fe2 O221 C27 . . . . -1.2(2) ?
O23 Fe2 O221 C27 . . . . -8.6(3) ?
O1 Fe1 N11 C12 . . . . -3.1(8) ?
O2 Fe1 N11 C12 . . . . -95.4(2) ?
O15 Fe1 N11 C12 . . . . 92.4(2) ?
O11 Fe1 N11 C12 . . . . 0.7(2) ?
O13 Fe1 N11 C12 . . . . 178.2(3) ?
O1 Fe1 N11 C16 . . . . 179.5(6) ?
O2 Fe1 N11 C16 . . . . 87.2(2) ?
O15 Fe1 N11 C16 . . . . -85.0(2) ?
O11 Fe1 N11 C16 . . . . -176.8(3) ?
O13 Fe1 N11 C16 . . . . 0.8(2) ?
O1 Fe2 N21 C22 . . . . -94.0(2) ?
O2 Fe2 N21 C22 . . . . -24.0(10) ?
O25 Fe2 N21 C22 . . . . 92.2(3) ?
O221 Fe2 N21 C22 . . . . 2.2(2) ?
O23 Fe2 N21 C22 . . . . 178.5(3) ?
O1 Fe2 N21 C26 . . . . 87.8(3) ?
O2 Fe2 N21 C26 . . . . 157.8(8) ?
O25 Fe2 N21 C26 . . . . -86.0(3) ?
O221 Fe2 N21 C26 . . . . -176.0(3) ?
O23 Fe2 N21 C26 . . . . 0.3(2) ?
C16 N11 C12 C13 . . . . -2.2(5) ?
Fe1 N11 C12 C13 . . . . -179.6(2) ?
C16 N11 C12 C17 . . . . 177.4(3) ?
Fe1 N11 C12 C17 . . . . 0.1(3) ?
N11 C12 C13 C14 . . . . 0.9(5) ?
C17 C12 C13 C14 . . . . -178.7(3) ?
C12 C13 C14 C15 . . . . 0.6(5) ?
C13 C14 C15 C16 . . . . -1.0(5) ?
C12 N11 C16 C15 . . . . 1.9(5) ?
Fe1 N11 C16 C15 . . . . 179.2(2) ?
C12 N11 C16 C18 . . . . -177.1(3) ?
Fe1 N11 C16 C18 . . . . 0.3(3) ?
C14 C15 C16 N11 . . . . -0.2(5) ?
C14 C15 C16 C18 . . . . 178.5(3) ?
Fe1 O11 C17 O12 . . . . -177.6(2) ?
Fe1 O11 C17 C12 . . . . 1.9(3) ?
N11 C12 C17 O12 . . . . 178.3(3) ?
C13 C12 C17 O12 . . . . -2.1(5) ?
N11 C12 C17 O11 . . . . -1.2(4) ?
C13 C12 C17 O11 . . . . 178.4(3) ?
Fe1 O13 C18 O14 . . . . -176.5(3) ?
Fe1 O13 C18 C16 . . . . 2.9(3) ?
N11 C16 C18 O14 . . . . 177.4(3) ?
C15 C16 C18 O14 . . . . -1.4(5) ?
N11 C16 C18 O13 . . . . -2.0(4) ?
C15 C16 C18 O13 . . . . 179.1(3) ?
C26 N21 C22 C23 . . . . -2.6(5) ?
Fe2 N21 C22 C23 . . . . 179.2(2) ?
C26 N21 C22 C27 . . . . 175.4(3) ?
Fe2 N21 C22 C27 . . . . -2.7(4) ?
N21 C22 C23 C24 . . . . 0.8(5) ?
C27 C22 C23 C24 . . . . -176.9(3) ?
C22 C23 C24 C25 . . . . 1.2(5) ?
C23 C24 C25 C26 . . . . -1.5(5) ?
C22 N21 C26 C25 . . . . 2.3(5) ?
Fe2 N21 C26 C25 . . . . -179.5(2) ?
C22 N21 C26 C28 . . . . -176.5(3) ?
Fe2 N21 C26 C28 . . . . 1.7(4) ?
C24 C25 C26 N21 . . . . -0.2(5) ?
C24 C25 C26 C28 . . . . 178.3(3) ?
Fe2 O221 C27 O22 . . . . 179.1(2) ?
Fe2 O221 C27 C22 . . . . 0.1(3) ?
N21 C22 C27 O22 . . . . -177.4(3) ?
C23 C22 C27 O22 . . . . 0.5(5) ?
N21 C22 C27 O221 . . . . 1.7(4) ?
C23 C22 C27 O221 . . . . 179.6(3) ?
Fe2 O23 C28 O24 . . . . -174.8(3) ?
Fe2 O23 C28 C26 . . . . 4.3(3) ?
N21 C26 C28 O24 . . . . 175.3(3) ?
C25 C26 C28 O24 . . . . -3.4(5) ?
N21 C26 C28 O23 . . . . -3.8(4) ?
C25 C26 C28 O23 . . . . 177.5(3) ?
